data_7026487
loop_
_publ_author_name
'Galstyan, Anzhela'
'Sanz Miguel, Pablo J.'
'Lippert, Bernhard'

_publ_section_title
;
 [NO3[symbol: see text]{(en)Pt(2,2'-bpz)}3]NO3(SO4)2: snapshot of nitrate
 insertion into a cationic Pt3 metallacycle or simply a packing effect?
;
_journal_issue 28
_journal_name_full 'Dalton transactions (Cambridge, England : 2003)'
_journal_page_first 6386
_journal_page_last 6388
_journal_paper_doi 10.1039/C0DT00463D
_journal_volume 39
_journal_year 2010
_chemical_formula_moiety 'C30 H42 N18 Pt3, 2(O4 S), 2(N O3), 13(H2 O)'
_chemical_formula_sum 'C30 H68 N20 O27 Pt3 S2'
_chemical_formula_weight 1790.43
_chemical_name_systematic
;
?
;
_space_group_IT_number 2
_symmetry_cell_setting triclinic
_symmetry_space_group_name_Hall '-P 1'
_symmetry_space_group_name_H-M 'P -1'
_atom_sites_solution_hydrogens geom
_atom_sites_solution_primary direct
_atom_sites_solution_secondary difmap
_audit_creation_date 2010-05-26T14:38:51-00:00
_audit_creation_method 'WinGX routine CIF_UPDATE'
_cell_angle_alpha 71.621(3)
_cell_angle_beta 73.280(3)
_cell_angle_gamma 72.520(3)
_cell_formula_units_Z 2
_cell_length_a 12.9984(4)
_cell_length_b 14.1428(4)
_cell_length_c 17.2839(5)
_cell_measurement_reflns_used 13792
_cell_measurement_temperature 150(2)
_cell_measurement_theta_max 29.342
_cell_measurement_theta_min 2.2397
_cell_volume 2809.92(16)
_computing_structure_refinement 'SHELXL-97 (Sheldrick, 1997)'
_computing_structure_solution 'SHELXS-97 (Sheldrick, 1990)'
_diffrn_ambient_temperature 150(2)
_diffrn_measured_fraction_theta_full 0.989
_diffrn_measured_fraction_theta_max 0.793
_diffrn_radiation_monochromator graphite
_diffrn_radiation_type MoK\a
_diffrn_radiation_wavelength 0.71073
_diffrn_reflns_av_R_equivalents 0.0443
_diffrn_reflns_av_unetI/netI 0.0592
_diffrn_reflns_limit_h_max 16
_diffrn_reflns_limit_h_min -16
_diffrn_reflns_limit_k_max 18
_diffrn_reflns_limit_k_min -18
_diffrn_reflns_limit_l_max 20
_diffrn_reflns_limit_l_min -23
_diffrn_reflns_number 22029
_diffrn_reflns_theta_full 25
_diffrn_reflns_theta_max 29.37
_diffrn_reflns_theta_min 2.25
_exptl_absorpt_coefficient_mu 7.624
_exptl_absorpt_correction_T_max 0.683
_exptl_absorpt_correction_T_min 0.208
_exptl_absorpt_correction_type multi-scan
_exptl_absorpt_process_details sadabs
_exptl_crystal_colour yellow
_exptl_crystal_density_diffrn 2.116
_exptl_crystal_density_method 'not measured'
_exptl_crystal_description plates
_exptl_crystal_F_000 1740
_exptl_crystal_size_max 0.3
_exptl_crystal_size_mid 0.2
_exptl_crystal_size_min 0.05
_refine_diff_density_max 3.071
_refine_diff_density_min -2.066
_refine_diff_density_rms 0.265
_refine_ls_extinction_method none
_refine_ls_goodness_of_fit_ref 0.995
_refine_ls_hydrogen_treatment constr
_refine_ls_matrix_type full
_refine_ls_number_parameters 710
_refine_ls_number_reflns 12267
_refine_ls_number_restraints 12
_refine_ls_restrained_S_all 0.997
_refine_ls_R_factor_all 0.0604
_refine_ls_R_factor_gt 0.0482
_refine_ls_shift/su_max 0.001
_refine_ls_shift/su_mean 0
_refine_ls_structure_factor_coef Fsqd
_refine_ls_weighting_details 'calc w=1/[\s^2^(Fo^2^)+(0.0874P)^2^+0.0000P] where P=(Fo^2^+2Fc^2^)/3'
_refine_ls_weighting_scheme calc
_refine_ls_wR_factor_gt 0.1263
_refine_ls_wR_factor_ref 0.1296
_reflns_number_gt 9556
_reflns_number_total 12267
_reflns_threshold_expression >2sigma(I)
_cod_data_source_file c0dt00463d.txt
_cod_data_source_block 1
_cod_original_cell_volume 2809.94(15)
_cod_original_sg_symbol_H-M P-1
_cod_database_code 7026487

loop_
_symmetry_equiv_pos_as_xyz
'x, y, z'
'-x, -y, -z'

loop_
_atom_site_label
_atom_site_type_symbol
_atom_site_fract_x
_atom_site_fract_y
_atom_site_fract_z
_atom_site_U_iso_or_equiv
_atom_site_adp_type
_atom_site_occupancy
_atom_site_symmetry_multiplicity
_atom_site_calc_flag
_atom_site_refinement_flags
_atom_site_disorder_assembly
_atom_site_disorder_group
Pt1 Pt 0.82413(2) 0.84193(2) 0.711612(18) 0.01749(9) Uani 1 1 d . . .
Pt2 Pt 0.83437(2) 0.54833(2) 0.384093(17) 0.01674(8) Uani 1 1 d . . .
Pt3 Pt 0.78136(3) 0.27207(2) 0.864641(19) 0.02177(9) Uani 1 1 d . B .
N1A N 0.5213(5) 0.8864(6) 0.5883(5) 0.0277(16) Uani 1 1 d . . .
C2A C 0.6219(6) 0.8372(6) 0.5575(5) 0.0198(16) Uani 1 1 d . . .
C3A C 0.7136(6) 0.8249(6) 0.5911(4) 0.0185(16) Uani 1 1 d . . .
H3A H 0.7849 0.7902 0.5675 0.022 Uiso 1 1 calc R . .
N4A N 0.6993(5) 0.8621(5) 0.6557(4) 0.0188(13) Uani 1 1 d . . .
C5A C 0.5940(7) 0.9116(6) 0.6885(5) 0.0269(18) Uani 1 1 d . . .
H5A H 0.5806 0.937 0.7361 0.032 Uiso 1 1 calc R . .
C6A C 0.5097(7) 0.9234(7) 0.6518(6) 0.031(2) Uani 1 1 d . . .
H6A H 0.4386 0.9604 0.6735 0.038 Uiso 1 1 calc R . .
N1B N 0.5590(5) 0.8436(5) 0.4381(5) 0.0253(15) Uani 1 1 d . . .
C2B C 0.6348(6) 0.7972(6) 0.4856(5) 0.0206(16) Uani 1 1 d . . .
C3B C 0.7171(6) 0.7147(6) 0.4685(5) 0.0192(16) Uani 1 1 d . . .
H3B H 0.7689 0.682 0.5034 0.023 Uiso 1 1 calc R . .
N4B N 0.7252(5) 0.6795(5) 0.4025(4) 0.0186(13) Uani 1 1 d . . .
C5B C 0.6544(7) 0.7289(6) 0.3523(5) 0.0241(17) Uani 1 1 d . . .
H5B H 0.6612 0.7079 0.3036 0.029 Uiso 1 1 calc R . .
C6B C 0.5712(7) 0.8107(7) 0.3717(6) 0.030(2) Uani 1 1 d . . .
H6B H 0.5207 0.8448 0.3359 0.036 Uiso 1 1 calc R . .
N1C N 0.5567(6) 0.3645(6) 0.5513(5) 0.0292(16) Uani 1 1 d . . .
C2C C 0.6157(6) 0.3989(6) 0.5850(5) 0.0205(16) Uani 1 1 d . . .
C3C C 0.6954(6) 0.4510(6) 0.5381(5) 0.0222(17) Uani 1 1 d . . .
H3C H 0.7349 0.4732 0.5649 0.027 Uiso 1 1 calc R . .
N4C N 0.7182(5) 0.4711(5) 0.4544(4) 0.0166(13) Uani 1 1 d . . .
C5C C 0.6617(7) 0.4369(7) 0.4189(5) 0.0269(18) Uani 1 1 d . . .
H5C H 0.6774 0.4484 0.3599 0.032 Uiso 1 1 calc R . .
C6C C 0.5802(7) 0.3848(7) 0.4680(5) 0.0258(18) Uani 1 1 d . . .
H6C H 0.5401 0.363 0.4414 0.031 Uiso 1 1 calc R . .
N1D N 0.4848(6) 0.3867(6) 0.7176(4) 0.0290(16) Uani 1 1 d . . .
C2D C 0.5927(7) 0.3760(6) 0.6771(5) 0.0224(17) Uani 1 1 d . . .
C3D C 0.6778(6) 0.3439(6) 0.7187(5) 0.0184(15) Uani 1 1 d . . .
H3D H 0.7519 0.3375 0.6879 0.022 Uiso 1 1 calc R . .
N4D N 0.6577(6) 0.3219(5) 0.8015(4) 0.0207(14) Uani 1 1 d . . .
C5D C 0.5523(7) 0.3352(7) 0.8440(5) 0.0279(19) Uani 1 1 d . . .
H5D H 0.5351 0.3232 0.903 0.033 Uiso 1 1 calc R . .
C6D C 0.4679(8) 0.3673(7) 0.7990(6) 0.034(2) Uani 1 1 d . . .
H6D H 0.3937 0.3755 0.8298 0.041 Uiso 1 1 calc R . .
N1E N 0.6028(6) 0.5093(5) 1.0353(4) 0.0238(15) Uani 1 1 d . . .
C2E C 0.6546(6) 0.5408(6) 0.9575(5) 0.0222(17) Uani 1 1 d . . .
C3E C 0.7054(7) 0.4717(6) 0.9056(5) 0.0234(17) Uani 1 1 d . . .
H3E H 0.7409 0.4964 0.8494 0.028 Uiso 1 1 calc R . .
N4E N 0.7041(6) 0.3741(5) 0.9344(4) 0.0216(14) Uani 1 1 d . . .
C5E C 0.6522(7) 0.3424(6) 1.0138(5) 0.0237(17) Uani 1 1 d . . .
H5E H 0.6497 0.2723 1.0364 0.028 Uiso 1 1 calc R . .
C6E C 0.6018(7) 0.4116(7) 1.0636(5) 0.0264(18) Uani 1 1 d . . .
H6E H 0.5657 0.3874 1.1197 0.032 Uiso 1 1 calc R . .
N1F N 0.6187(8) 0.7061(6) 0.9821(5) 0.047(3) Uani 1 1 d . . .
C2F C 0.6621(7) 0.6493(6) 0.9269(5) 0.0238(17) Uani 1 1 d . . .
C3F C 0.7175(6) 0.6883(6) 0.8468(5) 0.0204(16) Uani 1 1 d . . .
H3F H 0.7436 0.6479 0.8073 0.025 Uiso 1 1 calc R . .
N4F N 0.7339(6) 0.7828(5) 0.8252(4) 0.0210(14) Uani 1 1 d . . .
C5F C 0.6920(10) 0.8388(7) 0.8811(6) 0.049(3) Uani 1 1 d . . .
H5F H 0.7035 0.9058 0.868 0.059 Uiso 1 1 calc R . .
C6F C 0.6328(12) 0.7991(8) 0.9567(7) 0.065(4) Uani 1 1 d . . .
H6F H 0.5993 0.8422 0.994 0.078 Uiso 1 1 calc R . .
N11 N 0.9512(6) 0.8253(5) 0.7626(4) 0.0241(15) Uani 1 1 d . . .
H11A H 0.9253 0.8433 0.8126 0.029 Uiso 1 1 calc R . .
H11B H 0.9899 0.7581 0.7725 0.029 Uiso 1 1 calc R . .
C12 C 1.0247(7) 0.8922(7) 0.7039(5) 0.0294(19) Uani 1 1 d . . .
H12A H 0.9936 0.9636 0.709 0.035 Uiso 1 1 calc R . .
H12B H 1.0986 0.8687 0.7178 0.035 Uiso 1 1 calc R . .
C13 C 1.0344(7) 0.8880(6) 0.6176(5) 0.0239(17) Uani 1 1 d . . .
H13A H 1.0769 0.8197 0.6093 0.029 Uiso 1 1 calc R . .
H13B H 1.0727 0.9403 0.5771 0.029 Uiso 1 1 calc R . .
N14 N 0.9192(5) 0.9084(5) 0.6055(4) 0.0203(14) Uani 1 1 d . . .
H14A H 0.9205 0.8826 0.5625 0.024 Uiso 1 1 calc R . .
H14B H 0.89 0.9779 0.5916 0.024 Uiso 1 1 calc R . .
N21 N 0.9569(5) 0.6175(5) 0.3122(4) 0.0226(14) Uani 1 1 d . . .
H21A H 0.9455 0.6456 0.2587 0.027 Uiso 1 1 calc R . .
H21B H 0.9586 0.6692 0.3332 0.027 Uiso 1 1 calc R . .
C22 C 1.0624(7) 0.5398(7) 0.3118(6) 0.029(2) Uani 1 1 d . . .
H22A H 1.0857 0.5245 0.365 0.035 Uiso 1 1 calc R . .
H22B H 1.1207 0.5658 0.2656 0.035 Uiso 1 1 calc R . .
C23 C 1.0460(6) 0.4438(7) 0.3006(5) 0.0270(19) Uani 1 1 d . . .
H23A H 1.0352 0.4556 0.2436 0.032 Uiso 1 1 calc R . .
H23B H 1.1113 0.3867 0.3092 0.032 Uiso 1 1 calc R . .
N24 N 0.9453(5) 0.4190(5) 0.3644(4) 0.0189(14) Uani 1 1 d . . .
H24A H 0.9653 0.3794 0.4137 0.023 Uiso 1 1 calc R . .
H24B H 0.9139 0.382 0.3462 0.023 Uiso 1 1 calc R . .
N31 N 0.8667(6) 0.1634(5) 0.8011(5) 0.0313(17) Uani 1 1 d D . .
H31A H 0.8274 0.1145 0.8123 0.038 Uiso 1 1 calc R A 1
H31B H 0.8803 0.1924 0.7446 0.038 Uiso 1 1 calc R A 1
C32 C 0.9746(19) 0.116(2) 0.8312(16) 0.046(7) Uani 0.5 1 d PD B 1
H32A H 1.0055 0.0471 0.8202 0.055 Uiso 0.5 1 calc PR B 1
H32B H 1.0283 0.1586 0.7988 0.055 Uiso 0.5 1 calc PR B 1
C33 C 0.9605(19) 0.1062(12) 0.9220(13) 0.042(4) Uani 0.5 1 d PD B 1
H33A H 1.0324 0.082 0.9391 0.05 Uiso 0.5 1 calc PR B 1
H33B H 0.9118 0.0595 0.9569 0.05 Uiso 0.5 1 calc PR B 1
C32' C 0.955(2) 0.0859(16) 0.844(2) 0.046(7) Uani 0.5 1 d PD B 2
H32C H 0.923 0.0325 0.8891 0.055 Uiso 0.5 1 calc PR B 2
H32D H 1.0141 0.0527 0.8038 0.055 Uiso 0.5 1 calc PR B 2
C33' C 0.9987(16) 0.1450(14) 0.8789(12) 0.042(4) Uani 0.5 1 d PD B 2
H33C H 1.0452 0.1862 0.8329 0.05 Uiso 0.5 1 calc PR B 2
H33D H 1.0462 0.0969 0.9172 0.05 Uiso 0.5 1 calc PR B 2
N34 N 0.9068(7) 0.2167(6) 0.9265(5) 0.0384(19) Uani 1 1 d D . .
H34A H 0.9582 0.256 0.9028 0.046 Uiso 1 1 calc R B 1
H34B H 0.88 0.2195 0.9814 0.046 Uiso 1 1 calc R B 1
S1 S 0.97961(18) 0.23657(16) 0.55944(13) 0.0275(5) Uani 1 1 d . . .
O11 O 1.0482(5) 0.3053(5) 0.4988(4) 0.0394(17) Uani 1 1 d . . .
O12 O 1.0322(6) 0.1308(5) 0.5561(4) 0.0409(17) Uani 1 1 d . . .
O13 O 0.8699(5) 0.2644(5) 0.5374(6) 0.056(2) Uani 1 1 d . . .
O14 O 0.9654(8) 0.2482(6) 0.6425(4) 0.065(3) Uani 1 1 d . . .
S2 S 0.8737(3) 0.6282(2) 0.11880(18) 0.0480(7) Uani 1 1 d . . .
O21 O 0.8574(11) 0.6821(9) 0.0325(8) 0.117(2) Uani 1 1 d . . .
O22 O 0.8448(11) 0.5257(10) 0.1422(8) 0.117(2) Uani 1 1 d . . .
O23 O 0.9868(11) 0.6085(10) 0.1235(8) 0.117(2) Uani 1 1 d . . .
O24 O 0.7893(11) 0.6878(9) 0.1752(8) 0.117(2) Uani 1 1 d . . .
N30 N 0.6084(6) 0.6147(6) 0.7006(5) 0.0298(17) Uani 1 1 d . . .
O31 O 0.7080(6) 0.5760(6) 0.6910(6) 0.061(2) Uani 1 1 d . . .
O32 O 0.5556(8) 0.6193(7) 0.6506(6) 0.070(3) Uani 1 1 d . . .
O33 O 0.5629(9) 0.6611(8) 0.7556(6) 0.086(3) Uani 1 1 d . . .
N40 N 0.6006(12) 0.0948(13) 0.8145(9) 0.170(4) Uani 1 1 d D . .
O42 O 0.5827(14) 0.0910(10) 0.8946(8) 0.170(4) Uani 1 1 d D . .
O41 O 0.7004(11) 0.0812(11) 0.7668(9) 0.170(4) Uani 1 1 d D . .
O43 O 0.5136(12) 0.1206(10) 0.7816(10) 0.170(4) Uani 1 1 d D . .
O1W O 0.8545(5) 0.3507(5) 0.2635(4) 0.0333(14) Uani 1 1 d . . .
O2W O 0.7662(6) 0.1120(5) 0.5875(5) 0.0452(18) Uani 1 1 d . . .
O3W O 1.2181(6) 0.0444(6) 0.6261(5) 0.055(2) Uani 1 1 d . . .
O4W O 0.6813(5) 0.1052(6) 0.4590(6) 0.055(2) Uani 1 1 d . . .
O5W O 0.6750(6) 0.2615(6) 0.3054(6) 0.058(2) Uani 1 1 d . . .
O6W O 0.9020(8) 0.8595(7) -0.0712(5) 0.074(3) Uani 1 1 d . . .
O7W O 0.9298(8) 0.6187(8) -0.1112(6) 0.085(3) Uani 1 1 d . . .
O8W O 0.8571(7) 0.3908(9) 0.0469(7) 0.089(3) Uani 1 1 d . . .
O9W O 1.2509(9) -0.0083(14) 0.7832(8) 0.145(6) Uani 1 1 d . . .
O10W O 1.1332(11) 0.8197(10) -0.1043(6) 0.126(5) Uani 1 1 d . . .
O11W O 0.6959(13) 0.8784(10) 0.1413(8) 0.137(6) Uani 1 1 d . . .
O12W O 0.7152(18) 0.0449(16) 0.9912(12) 0.237(11) Uani 1 1 d . . .
O13W O 1.4420(16) -0.1412(18) 0.8612(12) 0.232(12) Uani 1 1 d . . .

loop_
_atom_site_aniso_label
_atom_site_aniso_U_11
_atom_site_aniso_U_22
_atom_site_aniso_U_33
_atom_site_aniso_U_23
_atom_site_aniso_U_13
_atom_site_aniso_U_12
Pt1 0.01929(15) 0.01581(15) 0.01608(15) -0.00568(11) -0.00096(11) -0.00312(12)
Pt2 0.01319(14) 0.01951(15) 0.01607(15) -0.00642(11) -0.00212(11) -0.00058(11)
Pt3 0.02832(17) 0.01751(15) 0.01763(16) -0.00482(11) -0.00330(12) -0.00369(13)
N1A 0.013(3) 0.034(4) 0.036(4) -0.019(3) 0.000(3) 0.000(3)
C2A 0.016(4) 0.021(4) 0.025(4) -0.011(3) -0.004(3) -0.002(3)
C3A 0.015(4) 0.019(4) 0.014(4) -0.004(3) 0.002(3) 0.002(3)
N4A 0.015(3) 0.019(3) 0.020(3) -0.010(3) 0.000(3) 0.001(3)
C5A 0.023(4) 0.026(4) 0.031(5) -0.015(4) -0.002(4) -0.001(4)
C6A 0.016(4) 0.028(5) 0.048(6) -0.018(4) 0.001(4) 0.000(4)
N1B 0.015(3) 0.027(4) 0.037(4) -0.018(3) -0.010(3) 0.004(3)
C2B 0.016(4) 0.024(4) 0.026(4) -0.012(3) -0.003(3) -0.006(3)
C3B 0.018(4) 0.021(4) 0.021(4) -0.006(3) -0.010(3) -0.002(3)
N4B 0.012(3) 0.020(3) 0.023(3) -0.007(3) -0.005(3) 0.001(3)
C5B 0.021(4) 0.026(4) 0.027(4) -0.009(3) -0.006(3) -0.005(3)
C6B 0.024(4) 0.028(4) 0.044(5) -0.010(4) -0.023(4) 0.003(4)
N1C 0.027(4) 0.036(4) 0.030(4) -0.012(3) -0.004(3) -0.013(3)
C2C 0.014(4) 0.024(4) 0.021(4) -0.010(3) -0.001(3) 0.001(3)
C3C 0.018(4) 0.024(4) 0.026(4) -0.011(3) -0.006(3) 0.001(3)
N4C 0.014(3) 0.017(3) 0.017(3) -0.008(2) -0.004(2) 0.004(3)
C5C 0.021(4) 0.035(5) 0.027(4) -0.010(4) -0.010(3) -0.004(4)
C6C 0.026(4) 0.038(5) 0.022(4) -0.010(4) -0.006(3) -0.015(4)
N1D 0.021(4) 0.042(4) 0.025(4) -0.011(3) -0.001(3) -0.009(3)
C2D 0.023(4) 0.018(4) 0.024(4) -0.006(3) 0.000(3) -0.006(3)
C3D 0.020(4) 0.018(4) 0.016(4) -0.005(3) 0.001(3) -0.007(3)
N4D 0.029(4) 0.019(3) 0.015(3) -0.007(3) 0.001(3) -0.009(3)
C5D 0.030(5) 0.039(5) 0.017(4) -0.009(4) 0.003(3) -0.016(4)
C6D 0.025(4) 0.041(5) 0.032(5) -0.012(4) 0.005(4) -0.010(4)
N1E 0.022(3) 0.026(4) 0.024(4) -0.008(3) -0.002(3) -0.008(3)
C2E 0.017(4) 0.029(4) 0.022(4) -0.010(3) -0.006(3) 0.000(3)
C3E 0.034(5) 0.021(4) 0.014(4) -0.009(3) 0.001(3) -0.006(4)
N4E 0.030(4) 0.023(3) 0.014(3) -0.006(3) -0.007(3) -0.005(3)
C5E 0.034(5) 0.025(4) 0.012(4) 0.000(3) -0.005(3) -0.011(4)
C6E 0.029(4) 0.029(5) 0.019(4) -0.004(3) -0.003(3) -0.010(4)
N1F 0.078(7) 0.028(4) 0.025(4) -0.015(3) 0.026(4) -0.021(4)
C2F 0.023(4) 0.023(4) 0.022(4) -0.009(3) 0.003(3) -0.004(3)
C3F 0.022(4) 0.020(4) 0.016(4) -0.003(3) 0.000(3) -0.004(3)
N4F 0.028(4) 0.019(3) 0.013(3) -0.006(3) 0.000(3) -0.003(3)
C5F 0.084(9) 0.026(5) 0.033(5) -0.012(4) 0.010(5) -0.026(6)
C6F 0.104(10) 0.037(6) 0.039(6) -0.024(5) 0.036(7) -0.030(7)
N11 0.029(4) 0.029(4) 0.019(3) -0.014(3) -0.007(3) -0.002(3)
C12 0.027(4) 0.036(5) 0.027(5) -0.006(4) -0.004(4) -0.015(4)
C13 0.023(4) 0.026(4) 0.024(4) -0.006(3) -0.006(3) -0.008(4)
N14 0.024(3) 0.017(3) 0.019(3) -0.005(3) -0.005(3) -0.003(3)
N21 0.023(3) 0.021(3) 0.021(3) -0.008(3) -0.001(3) -0.001(3)
C22 0.015(4) 0.034(5) 0.036(5) -0.017(4) 0.003(4) 0.000(4)
C23 0.014(4) 0.031(5) 0.031(5) -0.014(4) 0.006(3) -0.003(3)
N24 0.012(3) 0.021(3) 0.016(3) -0.007(3) 0.002(2) 0.005(3)
N31 0.045(5) 0.018(3) 0.029(4) -0.007(3) -0.006(3) -0.006(3)
C32 0.059(11) 0.016(14) 0.050(11) -0.007(10) -0.018(10) 0.014(10)
C33 0.055(11) 0.019(8) 0.042(10) 0.000(6) -0.025(8) 0.011(7)
C32' 0.059(11) 0.016(14) 0.050(11) -0.007(10) -0.018(10) 0.014(10)
C33' 0.055(11) 0.019(8) 0.042(10) 0.000(6) -0.025(8) 0.011(7)
N34 0.039(5) 0.044(5) 0.034(5) -0.010(4) -0.015(4) -0.004(4)
S1 0.0297(11) 0.0245(10) 0.0228(10) -0.0109(8) 0.0008(9) 0.0005(9)
O11 0.025(3) 0.055(4) 0.028(3) 0.002(3) -0.004(3) -0.008(3)
O12 0.055(4) 0.026(3) 0.039(4) -0.017(3) -0.024(3) 0.018(3)
O13 0.018(3) 0.031(4) 0.102(7) -0.010(4) -0.004(4) 0.003(3)
O14 0.121(8) 0.059(5) 0.029(4) -0.022(4) 0.006(4) -0.053(6)
S2 0.0494(16) 0.0458(16) 0.0424(15) -0.0077(12) -0.0110(13) -0.0041(13)
O21 0.133(6) 0.102(5) 0.105(5) 0.019(4) -0.055(4) -0.033(4)
O22 0.133(6) 0.102(5) 0.105(5) 0.019(4) -0.055(4) -0.033(4)
O23 0.133(6) 0.102(5) 0.105(5) 0.019(4) -0.055(4) -0.033(4)
O24 0.133(6) 0.102(5) 0.105(5) 0.019(4) -0.055(4) -0.033(4)
N30 0.029(4) 0.029(4) 0.034(4) -0.002(3) -0.010(3) -0.013(3)
O31 0.026(4) 0.053(5) 0.102(7) -0.030(5) -0.024(4) 0.011(4)
O32 0.085(7) 0.068(6) 0.084(7) -0.026(5) -0.066(6) -0.003(5)
O33 0.100(8) 0.106(8) 0.048(6) -0.046(6) 0.030(5) -0.032(7)
N40 0.261(13) 0.082(5) 0.206(10) -0.053(6) -0.123(10) -0.007(7)
O42 0.261(13) 0.082(5) 0.206(10) -0.053(6) -0.123(10) -0.007(7)
O41 0.261(13) 0.082(5) 0.206(10) -0.053(6) -0.123(10) -0.007(7)
O43 0.261(13) 0.082(5) 0.206(10) -0.053(6) -0.123(10) -0.007(7)
O1W 0.028(3) 0.034(3) 0.038(4) -0.012(3) -0.006(3) -0.006(3)
O2W 0.037(4) 0.029(4) 0.070(5) -0.009(3) -0.019(4) -0.004(3)
O3W 0.031(4) 0.046(4) 0.078(6) -0.001(4) -0.011(4) -0.007(3)
O4W 0.020(3) 0.056(5) 0.098(7) -0.031(5) -0.020(4) -0.002(3)
O5W 0.039(4) 0.055(5) 0.089(6) -0.023(5) -0.011(4) -0.019(4)
O6W 0.098(7) 0.087(7) 0.053(5) -0.029(5) -0.033(5) -0.015(6)
O7W 0.063(6) 0.100(8) 0.072(7) -0.016(6) -0.012(5) 0.000(6)
O8W 0.049(5) 0.120(9) 0.129(9) -0.071(7) -0.036(6) -0.009(6)
O9W 0.059(7) 0.278(19) 0.084(9) -0.096(11) 0.004(6) 0.017(9)
O10W 0.160(12) 0.132(10) 0.059(7) -0.034(7) -0.065(7) 0.055(9)
O11W 0.181(15) 0.099(9) 0.093(10) -0.036(7) -0.028(9) 0.035(9)
O12W 0.24(2) 0.22(2) 0.175(17) 0.097(15) -0.020(15) -0.122(19)
O13W 0.160(17) 0.29(3) 0.170(18) 0.078(17) -0.041(13) -0.082(18)

loop_
_atom_type_symbol
_atom_type_description
_atom_type_scat_dispersion_real
_atom_type_scat_dispersion_imag
_atom_type_scat_source
C C 0.0033 0.0016 'International Tables Vol C Tables 4.2.6.8 and 6.1.1.4'
H H 0 0 'International Tables Vol C Tables 4.2.6.8 and 6.1.1.4'
N N 0.0061 0.0033 'International Tables Vol C Tables 4.2.6.8 and 6.1.1.4'
O O 0.0106 0.006 'International Tables Vol C Tables 4.2.6.8 and 6.1.1.4'
S S 0.1246 0.1234 'International Tables Vol C Tables 4.2.6.8 and 6.1.1.4'
Pt Pt -1.7033 8.3905 'International Tables Vol C Tables 4.2.6.8 and 6.1.1.4'

loop_
_geom_angle_atom_site_label_1
_geom_angle_atom_site_label_2
_geom_angle_atom_site_label_3
_geom_angle
N11 Pt1 N14 84.1(3)
N11 Pt1 N4A 177.6(3)
N14 Pt1 N4A 93.6(3)
N11 Pt1 N4F 91.2(3)
N14 Pt1 N4F 173.8(3)
N4A Pt1 N4F 91.2(3)
N4C Pt2 N24 92.4(2)
N4C Pt2 N21 176.5(2)
N24 Pt2 N21 84.1(3)
N4C Pt2 N4B 88.7(2)
N24 Pt2 N4B 178.9(3)
N21 Pt2 N4B 94.8(3)
N4E Pt3 N4D 90.9(3)
N4E Pt3 N34 91.3(3)
N4D Pt3 N34 177.7(3)
N4E Pt3 N31 175.5(3)
N4D Pt3 N31 93.4(3)
N34 Pt3 N31 84.4(3)
C6A N1A C2A 117.3(7)
N1A C2A C3A 121.8(7)
N1A C2A C2B 117.2(7)
C3A C2A C2B 121.0(7)
N4A C3A C2A 119.5(7)
N4A C3A H3A 120.2
C2A C3A H3A 120.2
C3A N4A C5A 118.3(7)
C3A N4A Pt1 122.3(5)
C5A N4A Pt1 119.3(5)
C6A C5A N4A 119.3(8)
C6A C5A H5A 120.4
N4A C5A H5A 120.4
N1A C6A C5A 123.6(8)
N1A C6A H6A 118.2
C5A C6A H6A 118.2
C6B N1B C2B 117.4(7)
N1B C2B C3B 120.9(7)
N1B C2B C2A 116.6(7)
C3B C2B C2A 122.4(7)
N4B C3B C2B 120.6(7)
N4B C3B H3B 119.7
C2B C3B H3B 119.7
C5B N4B C3B 118.8(7)
C5B N4B Pt2 119.9(5)
C3B N4B Pt2 121.1(5)
N4B C5B C6B 119.4(8)
N4B C5B H5B 120.3
C6B C5B H5B 120.3
N1B C6B C5B 122.7(8)
N1B C6B H6B 118.7
C5B C6B H6B 118.7
C6C N1C C2C 115.9(7)
N1C C2C C3C 123.0(8)
N1C C2C C2D 117.1(7)
C3C C2C C2D 119.9(7)
N4C C3C C2C 120.6(8)
N4C C3C H3C 119.7
C2C C3C H3C 119.7
C3C N4C C5C 117.9(7)
C3C N4C Pt2 121.3(5)
C5C N4C Pt2 120.8(5)
N4C C5C C6C 120.5(8)
N4C C5C H5C 119.8
C6C C5C H5C 119.8
N1C C6C C5C 122.1(8)
N1C C6C H6C 118.9
C5C C6C H6C 118.9
C6D N1D C2D 114.9(8)
N1D C2D C3D 122.6(8)
N1D C2D C2C 116.8(7)
C3D C2D C2C 120.6(7)
N4D C3D C2D 120.9(7)
N4D C3D H3D 119.6
C2D C3D H3D 119.6
C3D N4D C5D 118.8(7)
C3D N4D Pt3 121.8(5)
C5D N4D Pt3 119.5(5)
N4D C5D C6D 118.5(8)
N4D C5D H5D 120.8
C6D C5D H5D 120.8
N1D C6D C5D 124.4(8)
N1D C6D H6D 117.8
C5D C6D H6D 117.8
C6E N1E C2E 117.8(7)
N1E C2E C3E 121.0(8)
N1E C2E C2F 118.1(7)
C3E C2E C2F 120.9(7)
N4E C3E C2E 120.8(7)
N4E C3E H3E 119.6
C2E C3E H3E 119.6
C3E N4E C5E 117.8(7)
C3E N4E Pt3 122.2(5)
C5E N4E Pt3 119.9(5)
N4E C5E C6E 120.5(7)
N4E C5E H5E 119.8
C6E C5E H5E 119.8
N1E C6E C5E 122.0(7)
N1E C6E H6E 119
C5E C6E H6E 119
C6F N1F C2F 116.1(8)
N1F C2F C3F 121.6(8)
N1F C2F C2E 116.3(7)
C3F C2F C2E 122.0(7)
N4F C3F C2F 119.8(7)
N4F C3F H3F 120.1
C2F C3F H3F 120.1
C5F N4F C3F 118.4(7)
C5F N4F Pt1 119.4(6)
C3F N4F Pt1 122.2(5)
N4F C5F C6F 119.3(9)
N4F C5F H5F 120.4
C6F C5F H5F 120.4
N1F C6F C5F 124.7(9)
N1F C6F H6F 117.7
C5F C6F H6F 117.7
C12 N11 Pt1 108.8(5)
C12 N11 H11A 109.9
Pt1 N11 H11A 109.9
C12 N11 H11B 109.9
Pt1 N11 H11B 109.9
H11A N11 H11B 108.3
C13 C12 N11 109.1(7)
C13 C12 H12A 109.9
N11 C12 H12A 109.9
C13 C12 H12B 109.9
N11 C12 H12B 109.9
H12A C12 H12B 108.3
C12 C13 N14 107.0(7)
C12 C13 H13A 110.3
N14 C13 H13A 110.3
C12 C13 H13B 110.3
N14 C13 H13B 110.3
H13A C13 H13B 108.6
C13 N14 Pt1 109.7(5)
C13 N14 H14A 109.7
Pt1 N14 H14A 109.7
C13 N14 H14B 109.7
Pt1 N14 H14B 109.7
H14A N14 H14B 108.2
C22 N21 Pt2 108.2(5)
C22 N21 H21A 110.1
Pt2 N21 H21A 110.1
C22 N21 H21B 110.1
Pt2 N21 H21B 110.1
H21A N21 H21B 108.4
N21 C22 C23 108.4(7)
N21 C22 H22A 110
C23 C22 H22A 110
N21 C22 H22B 110
C23 C22 H22B 110
H22A C22 H22B 108.4
N24 C23 C22 106.7(6)
N24 C23 H23A 110.4
C22 C23 H23A 110.4
N24 C23 H23B 110.4
C22 C23 H23B 110.4
H23A C23 H23B 108.6
C23 N24 Pt2 110.6(5)
C23 N24 H24A 109.5
Pt2 N24 H24A 109.5
C23 N24 H24B 109.5
Pt2 N24 H24B 109.5
H24A N24 H24B 108.1
C32' N31 Pt3 111.7(12)
C32 N31 Pt3 106.0(12)
C32' N31 H31A 91.2
C32 N31 H31A 110.5
Pt3 N31 H31A 110.5
C32' N31 H31B 122.2
C32 N31 H31B 110.5
Pt3 N31 H31B 110.5
H31A N31 H31B 108.7
C33 C32 N31 112.7(19)
C33 C32 H32A 109
N31 C32 H32A 109
C33 C32 H32B 109
N31 C32 H32B 109
H32A C32 H32B 107.8
C32 C33 N34 100.9(16)
C32 C33 H33A 111.6
N34 C33 H33A 111.6
C32 C33 H33B 111.6
N34 C33 H33B 111.6
H33A C33 H33B 109.4
C33' C32' N31 105.4(16)
C33' C32' H32C 110.7
N31 C32' H32C 110.7
C33' C32' H32D 110.7
N31 C32' H32D 110.7
H32C C32' H32D 108.8
C32' C33' N34 112.5(19)
C32' C33' H33C 109.1
N34 C33' H33C 109.1
C32' C33' H33D 109.1
N34 C33' H33D 109.1
H33C C33' H33D 107.8
C33 N34 Pt3 109.2(9)
C33' N34 Pt3 107.3(9)
C33 N34 H34A 109.8
C33' N34 H34A 79.5
Pt3 N34 H34A 109.8
C33 N34 H34B 109.8
C33' N34 H34B 136.1
Pt3 N34 H34B 109.8
H34A N34 H34B 108.3
O14 S1 O12 110.2(5)
O14 S1 O11 109.4(4)
O12 S1 O11 109.8(4)
O14 S1 O13 109.6(5)
O12 S1 O13 108.8(4)
O11 S1 O13 109.0(4)
O23 S2 O24 117.4(8)
O23 S2 O21 111.3(7)
O24 S2 O21 106.6(7)
O23 S2 O22 107.1(7)
O24 S2 O22 105.6(7)
O21 S2 O22 108.3(7)
O32 N30 O31 121.5(9)
O32 N30 O33 118.4(10)
O31 N30 O33 119.5(10)
O43 N40 O41 120.0(9)
O43 N40 O42 117.2(9)
O41 N40 O42 122.5(9)

loop_
_geom_bond_atom_site_label_1
_geom_bond_atom_site_label_2
_geom_bond_distance
Pt1 N11 2.008(7)
Pt1 N14 2.021(6)
Pt1 N4A 2.024(7)
Pt1 N4F 2.039(6)
Pt2 N4C 2.012(6)
Pt2 N24 2.017(6)
Pt2 N21 2.018(7)
Pt2 N4B 2.022(6)
Pt3 N4E 2.018(7)
Pt3 N4D 2.029(7)
Pt3 N34 2.030(8)
Pt3 N31 2.034(7)
N1A C6A 1.312(11)
N1A C2A 1.329(10)
C2A C3A 1.413(11)
C2A C2B 1.470(10)
C3A N4A 1.323(10)
C3A H3A 0.95
N4A C5A 1.383(10)
C5A C6A 1.361(12)
C5A H5A 0.95
C6A H6A 0.95
N1B C6B 1.321(11)
N1B C2B 1.347(10)
C2B C3B 1.371(11)
C3B N4B 1.347(10)
C3B H3B 0.95
N4B C5B 1.334(10)
C5B C6B 1.380(12)
C5B H5B 0.95
C6B H6B 0.95
N1C C6C 1.337(10)
N1C C2C 1.351(10)
C2C C3C 1.368(11)
C2C C2D 1.479(11)
C3C N4C 1.344(10)
C3C H3C 0.95
N4C C5C 1.345(10)
C5C C6C 1.394(12)
C5C H5C 0.95
C6C H6C 0.95
N1D C6D 1.312(11)
N1D C2D 1.361(10)
C2D C3D 1.378(11)
C3D N4D 1.328(9)
C3D H3D 0.95
N4D C5D 1.343(10)
C5D C6D 1.408(13)
C5D H5D 0.95
C6D H6D 0.95
N1E C6E 1.314(11)
N1E C2E 1.319(10)
C2E C3E 1.421(11)
C2E C2F 1.481(11)
C3E N4E 1.316(10)
C3E H3E 0.95
N4E C5E 1.343(10)
C5E C6E 1.397(12)
C5E H5E 0.95
C6E H6E 0.95
N1F C6F 1.300(13)
N1F C2F 1.332(11)
C2F C3F 1.386(11)
C3F N4F 1.335(10)
C3F H3F 0.95
N4F C5F 1.334(11)
C5F C6F 1.354(13)
C5F H5F 0.95
C6F H6F 0.95
N11 C12 1.489(11)
N11 H11A 0.92
N11 H11B 0.92
C12 C13 1.479(11)
C12 H12A 0.99
C12 H12B 0.99
C13 N14 1.501(10)
C13 H13A 0.99
C13 H13B 0.99
N14 H14A 0.92
N14 H14B 0.92
N21 C22 1.478(10)
N21 H21A 0.92
N21 H21B 0.92
C22 C23 1.513(12)
C22 H22A 0.99
C22 H22B 0.99
C23 N24 1.502(9)
C23 H23A 0.99
C23 H23B 0.99
N24 H24A 0.92
N24 H24B 0.92
N31 C32' 1.513(17)
N31 C32 1.524(18)
N31 H31A 0.92
N31 H31B 0.92
C32 C33 1.494(19)
C32 H32A 0.99
C32 H32B 0.99
C33 N34 1.525(14)
C33 H33A 0.99
C33 H33B 0.99
C32' C33' 1.478(18)
C32' H32C 0.99
C32' H32D 0.99
C33' N34 1.538(15)
C33' H33C 0.99
C33' H33D 0.99
N34 H34A 0.92
N34 H34B 0.92
S1 O14 1.450(7)
S1 O12 1.457(6)
S1 O11 1.476(7)
S1 O13 1.489(8)
S2 O23 1.433(13)
S2 O24 1.487(15)
S2 O21 1.489(11)
S2 O22 1.509(13)
N30 O32 1.225(10)
N30 O31 1.229(10)
N30 O33 1.233(11)
N40 O43 1.314(9)
N40 O41 1.317(9)
N40 O42 1.323(8)

loop_
_geom_torsion_atom_site_label_1
_geom_torsion_atom_site_label_2
_geom_torsion_atom_site_label_3
_geom_torsion_atom_site_label_4
_geom_torsion
C6A N1A C2A C3A -0.3(12)
C6A N1A C2A C2B -179.1(8)
N1A C2A C3A N4A 0.9(12)
C2B C2A C3A N4A 179.7(7)
C2A C3A N4A C5A 0.4(11)
C2A C3A N4A Pt1 176.8(5)
N14 Pt1 N4A C3A 57.7(6)
N4F Pt1 N4A C3A -126.3(6)
N14 Pt1 N4A C5A -125.9(6)
N4F Pt1 N4A C5A 50.1(6)
C3A N4A C5A C6A -2.2(12)
Pt1 N4A C5A C6A -178.7(7)
C2A N1A C6A C5A -1.7(14)
N4A C5A C6A N1A 3.0(14)
C6B N1B C2B C3B -4.2(12)
C6B N1B C2B C2A 178.0(7)
N1A C2A C2B N1B 24.0(11)
C3A C2A C2B N1B -154.9(8)
N1A C2A C2B C3B -153.8(8)
C3A C2A C2B C3B 27.4(12)
N1B C2B C3B N4B 1.4(12)
C2A C2B C3B N4B 179.1(7)
C2B C3B N4B C5B 2.6(11)
C2B C3B N4B Pt2 -172.7(6)
N4C Pt2 N4B C5B -86.3(6)
N21 Pt2 N4B C5B 93.4(6)
N4C Pt2 N4B C3B 88.9(6)
N21 Pt2 N4B C3B -91.4(6)
C3B N4B C5B C6B -3.6(12)
Pt2 N4B C5B C6B 171.7(6)
C2B N1B C6B C5B 3.2(13)
N4B C5B C6B N1B 0.7(13)
C6C N1C C2C C3C -0.3(12)
C6C N1C C2C C2D -179.0(7)
N1C C2C C3C N4C 0.4(12)
C2D C2C C3C N4C 179.1(7)
C2C C3C N4C C5C -1.1(11)
C2C C3C N4C Pt2 179.7(6)
N24 Pt2 N4C C3C 101.9(6)
N4B Pt2 N4C C3C -78.1(6)
N24 Pt2 N4C C5C -77.4(6)
N4B Pt2 N4C C5C 102.6(6)
C3C N4C C5C C6C 1.7(11)
Pt2 N4C C5C C6C -179.1(6)
C2C N1C C6C C5C 0.9(13)
N4C C5C C6C N1C -1.7(13)
C6D N1D C2D C3D 2.0(12)
C6D N1D C2D C2C -178.9(8)
N1C C2C C2D N1D -41.9(10)
C3C C2C C2D N1D 139.3(8)
N1C C2C C2D C3D 137.1(8)
C3C C2C C2D C3D -41.7(11)
N1D C2D C3D N4D 0.0(12)
C2C C2D C3D N4D -179.0(7)
C2D C3D N4D C5D -2.6(11)
C2D C3D N4D Pt3 178.9(6)
N4E Pt3 N4D C3D 132.0(6)
N31 Pt3 N4D C3D -49.3(6)
N4E Pt3 N4D C5D -46.6(6)
N31 Pt3 N4D C5D 132.2(6)
C3D N4D C5D C6D 3.0(12)
Pt3 N4D C5D C6D -178.4(7)
C2D N1D C6D C5D -1.6(14)
N4D C5D C6D N1D -0.9(15)
C6E N1E C2E C3E 1.4(12)
C6E N1E C2E C2F -176.2(7)
N1E C2E C3E N4E -1.4(13)
C2F C2E C3E N4E 176.1(8)
C2E C3E N4E C5E 0.7(12)
C2E C3E N4E Pt3 -177.1(6)
N4D Pt3 N4E C3E -77.6(7)
N34 Pt3 N4E C3E 103.3(7)
N4D Pt3 N4E C5E 104.7(6)
N34 Pt3 N4E C5E -74.4(6)
C3E N4E C5E C6E -0.1(12)
Pt3 N4E C5E C6E 177.7(6)
C2E N1E C6E C5E -0.8(12)
N4E C5E C6E N1E 0.1(13)
C6F N1F C2F C3F -1.0(16)
C6F N1F C2F C2E 175.0(11)
N1E C2E C2F N1F 2.3(12)
C3E C2E C2F N1F -175.3(9)
N1E C2E C2F C3F 178.3(8)
C3E C2E C2F C3F 0.8(12)
N1F C2F C3F N4F 4.0(13)
C2E C2F C3F N4F -171.8(7)
C2F C3F N4F C5F -2.8(13)
C2F C3F N4F Pt1 175.4(6)
N11 Pt1 N4F C5F 72.7(8)
N4A Pt1 N4F C5F -106.9(8)
N11 Pt1 N4F C3F -105.5(6)
N4A Pt1 N4F C3F 75.0(6)
C3F N4F C5F C6F -1.2(17)
Pt1 N4F C5F C6F -179.5(10)
C2F N1F C6F C5F -3(2)
N4F C5F C6F N1F 5(2)
N14 Pt1 N11 C12 14.8(5)
N4F Pt1 N11 C12 -161.2(6)
Pt1 N11 C12 C13 -40.3(8)
N11 C12 C13 N14 50.8(9)
C12 C13 N14 Pt1 -37.4(7)
N11 Pt1 N14 C13 12.5(5)
N4A Pt1 N14 C13 -167.7(5)
N24 Pt2 N21 C22 -19.8(5)
N4B Pt2 N21 C22 160.2(5)
Pt2 N21 C22 C23 44.0(8)
N21 C22 C23 N24 -50.8(9)
C22 C23 N24 Pt2 33.7(8)
N4C Pt2 N24 C23 171.5(5)
N21 Pt2 N24 C23 -8.2(5)
N4D Pt3 N31 C32' -164.9(13)
N34 Pt3 N31 C32' 14.2(13)
N4D Pt3 N31 C32 175.3(12)
N34 Pt3 N31 C32 -5.6(12)
C32' N31 C32 C33 -73(6)
Pt3 N31 C32 C33 37(2)
N31 C32 C33 N34 -55(2)
C32 N31 C32' C33' 40(5)
Pt3 N31 C32' C33' -37(3)
N31 C32' C33' N34 48(3)
C32 C33 N34 C33' -45.1(19)
C32 C33 N34 Pt3 47.5(18)
C32' C33' N34 C33 62(3)
C32' C33' N34 Pt3 -36.6(19)
N4E Pt3 N34 C33 154.3(11)
N31 Pt3 N34 C33 -24.5(11)
N4E Pt3 N34 C33' -170.0(10)
N31 Pt3 N34 C33' 11.2(10)
